data_1510480
loop_
_publ_author_name
'Rosenhahn, C.'
'Kotzyba, G.'
'Poettgen, R.'
'Mosel, B.D.'
'Kuennen, B.'
'Hoffmann, R.D.'

_publ_section_title
;
 Structure and Properties of Sr2Au3In4 and Eu2Au3In4
;
_journal_name_full 'Journal of Solid State Chemistry'
_journal_page_first 283
_journal_page_last 290
_journal_paper_doi 10.1006/jssc.1999.8265
_journal_volume 145
_journal_year 1999
_chemical_formula_sum 'Au2.85 In4.15 Sr2'
_chemical_name_systematic 'Sr2 Au2.85 In4.15'
_space_group_IT_number 189
_symmetry_space_group_name_Hall 'P -6 -2'
_symmetry_space_group_name_H-M 'P -6 2 m'
_cell_angle_alpha 90
_cell_angle_beta 90
_cell_angle_gamma 120
_cell_formula_units_Z 4
_cell_length_a 15.016
_cell_length_b 15.016
_cell_length_c 4.579
_cell_volume 894.149
_citation_journal_id_ASTM JSSCBI
_cod_data_source_file gold_577.cif
_cod_data_source_block Au2.85In4.15Sr2
_cod_original_cell_volume 894.1487
_cod_database_code 1510480

loop_
_symmetry_equiv_pos_as_xyz
x,y,z
-x+y,-x,-z
-y,x-y,z
x,y,-z
-x+y,-x,z
-y,x-y,-z
y,x,z
x-y,-y,-z
-x,-x+y,z
y,x,-z
x-y,-y,z
-x,-x+y,-z

loop_
_atom_site_label
_atom_site_type_symbol
_atom_site_fract_x
_atom_site_fract_y
_atom_site_fract_z
_atom_site_occupancy
_atom_site_U_iso_or_equiv
Au3 Au 0.65574 0 0 1 0.0
In1 In 0.17894 0 0 0.206 0.0
Au1 Au 0.17894 0 0 0.794 0.0
Sr1 Sr 0.818 0 0.5 1 0.0
In3 In 0.80227 0.6182 0 1 0.0
Sr2 Sr 0.3333 0.6667 0 1 0.0
Sr3 Sr 0.4507 0 0 1 0.0
Au2 Au 0.68047 0.5093 0.5 1 0.0
In2 In 0.28072 0 0.5 1 0.0
In4 In 0.87638 0.52574 0.5 1 0.0
In5 In 0 0 0 1 0.0
